data_7218157
loop_
_publ_author_name
'Srirambhatla, Vijay K.'
'Kraft, Arno'
'Watt, Stephen'
'Powell, Anthony V.'

_publ_section_title
;
 A robust two-dimensional hydrogen-bonded network for the predictable
 assembly of ternary co-crystals of furosemide
;
_journal_issue 43
_journal_name_full CrystEngComm
_journal_page_first 9979
_journal_paper_doi 10.1039/C4CE01692K
_journal_volume 16
_journal_year 2014
_chemical_formula_moiety 'C12 H11 Cl N2 O5 S, C10 H8 N2, C2 H6 O S'
_chemical_formula_sum 'C24 H25 Cl N4 O6 S2'
_chemical_formula_weight 565.07
_space_group_IT_number 2
_symmetry_cell_setting triclinic
_symmetry_space_group_name_Hall '-P 1'
_symmetry_space_group_name_H-M 'P -1'
_atom_sites_solution_hydrogens difmap
_atom_sites_solution_primary direct
_cell_angle_alpha 96.253(2)
_cell_angle_beta 93.883(2)
_cell_angle_gamma 114.448(2)
_cell_formula_units_Z 2
_cell_length_a 9.7483(4)
_cell_length_b 10.4805(4)
_cell_length_c 14.1432(5)
_cell_measurement_reflns_used 0
_cell_measurement_temperature 100
_cell_measurement_theta_max 0
_cell_measurement_theta_min 0
_cell_volume 1297.39(9)
_computing_cell_refinement 'USER DEFINED CELL REFINEMENT'
_computing_data_collection 'USER DEFINED DATA COLLECTION'
_computing_data_reduction 'USER DEFINED DATA REDUCTION'
_computing_molecular_graphics 'CAMERON (Watkin et al., 1996)'
_computing_publication_material 'CRYSTALS (Betteridge et al., 2003)'
_computing_structure_refinement 'CRYSTALS (Betteridge et al., 2003)'
_computing_structure_solution 'SHELXS 86 (Sheldrick, 1986)'
_diffrn_ambient_temperature 100
_diffrn_measured_fraction_theta_full 0.995
_diffrn_measured_fraction_theta_max 0.934
_diffrn_measurement_device Serial
_diffrn_measurement_device_type Unknown
_diffrn_measurement_method \w/2\q
_diffrn_radiation_monochromator graphite
_diffrn_radiation_type 'Mo K\a'
_diffrn_radiation_wavelength 0.71073
_diffrn_reflns_av_R_equivalents 0.026
_diffrn_reflns_limit_h_max 15
_diffrn_reflns_limit_h_min -15
_diffrn_reflns_limit_k_max 16
_diffrn_reflns_limit_k_min -16
_diffrn_reflns_limit_l_max 21
_diffrn_reflns_limit_l_min -21
_diffrn_reflns_number 33521
_diffrn_reflns_theta_full 25.001
_diffrn_reflns_theta_max 34.248
_diffrn_reflns_theta_min 1.460
_diffrn_standards_number 0
_exptl_absorpt_coefficient_mu 0.356
_exptl_absorpt_correction_T_max 0.9616
_exptl_absorpt_correction_T_min 0.9514
_exptl_absorpt_correction_type multi-scan
_exptl_absorpt_process_details 'Bruker SADABS'
_exptl_crystal_colour colourless
_exptl_crystal_density_diffrn 1.446
_exptl_crystal_density_method 'not measured'
_exptl_crystal_description block
_exptl_crystal_F_000 588
_exptl_crystal_size_max 0.210
_exptl_crystal_size_mid 0.140
_exptl_crystal_size_min 0.110
_refine_diff_density_max 1.19
_refine_diff_density_min -0.64
_refine_ls_extinction_method None
_refine_ls_goodness_of_fit_ref 1.1186
_refine_ls_hydrogen_treatment constr
_refine_ls_matrix_type full
_refine_ls_number_parameters 334
_refine_ls_number_reflns 7440
_refine_ls_number_restraints 0
_refine_ls_R_factor_all 0.0651
_refine_ls_R_factor_gt 0.0446
_refine_ls_shift/su_max 0.0009639
_refine_ls_shift/su_mean 0.0000434
_refine_ls_structure_factor_coef F
_refine_ls_weighting_details
;
 Method, part 1, Chebychev polynomial, (Watkin, 1994, Prince, 1982) 
 [weight] = 1.0/[A~0~*T~0~(x)+A~1~*T~1~(x) ... +A~n-1~]*T~n-1~(x)] 
 where A~i~ are the Chebychev coefficients listed below and x= Fcalc/Fmax 
 Method = Robust Weighting (Prince, 1982) 
 W = [weight] * [1-(deltaF/6*sigmaF)^2^]^2^ 
 A~i~ are: 
 0.146 0.925E-01 0.332E-01 
;
_refine_ls_weighting_scheme calc
_refine_ls_wR_factor_all 0.0753
_refine_ls_wR_factor_gt 0.0452
_refine_ls_wR_factor_ref 0.0452
_reflns_limit_h_max 15
_reflns_limit_h_min -15
_reflns_limit_k_max 16
_reflns_limit_k_min -16
_reflns_limit_l_max 21
_reflns_limit_l_min 0
_reflns_number_gt 7440
_reflns_number_total 10086
_reflns_threshold_expression I>2.0\s(I)
_oxford_diffrn_Wilson_B_factor 0.00
_oxford_diffrn_Wilson_scale 0.00
_oxford_refine_ls_r_factor_ref 0.0446
_oxford_refine_ls_scale 0.14723(15)
_oxford_reflns_number_all 10067
_oxford_reflns_threshold_expression_ref I>2.0\s(I)
_cod_data_source_file c4ce01692k2.cif
_cod_data_source_block FUS-BP-DMSO(2)
_cod_depositor_comments
;
The following automatic conversions were performed:

'_symmetry_cell_setting' value 'Triclinic' changed to 'triclinic'
according to
/usr/data/users/saulius/crontab/automatic-downloads/rss-feeds/RSC/lib/dictionaries/cif_core.dic
dictionary named 'cif_core.dic' version 2.4.2 from
2011-04-26.

'_atom_sites_solution_primary' value 'Direct' changed to
'direct' according to
/usr/data/users/saulius/crontab/automatic-downloads/rss-feeds/RSC/lib/dictionaries/cif_core.dic
dictionary named 'cif_core.dic' version 2.4.2 from 2011-04-26.

Automatic conversion script
Id: cif_fix_values 2827 2014-09-09 07:05:25Z andrius 

 Adding full bibliography for 7218156--7218161.cif.
;
_cod_original_sg_symbol_H-M 'P -1 '
_cod_original_formula_sum 'C24 H25 Cl1 N4 O6 S2'
_cod_database_code 7218157

loop_
_symmetry_equiv_pos_as_xyz
x,y,z
-x,-y,-z

loop_
_atom_site_label
_atom_site_type_symbol
_atom_site_fract_x
_atom_site_fract_y
_atom_site_fract_z
_atom_site_U_iso_or_equiv
_atom_site_occupancy
_atom_site_adp_type
_atom_site_refinement_flags_posn
H1 H 0.1223 0.8863 1.0074 0.0500 1.0000 Uiso R
H2 H 0.5175 1.2450 0.9941 0.0500 1.0000 Uiso R
H3 H 0.2736 0.7981 0.8451 0.0193 1.0000 Uiso R
H5 H 0.7191 1.1914 0.8173 0.0222 1.0000 Uiso R
H6 H 0.3816 0.7409 0.5607 0.0500 1.0000 Uiso R
H7 H 0.2425 0.7122 0.6055 0.0500 1.0000 Uiso R
H8 H 0.7970 1.3166 0.9753 0.0296 1.0000 Uiso R
H9 H 0.7386 1.4138 1.0339 0.0296 1.0000 Uiso R
H10 H 0.9648 1.4559 0.8459 0.0388 1.0000 Uiso R
H11 H 0.9444 1.6600 0.7561 0.0706 1.0000 Uiso R
H12 H 0.7266 1.6910 0.8053 0.0686 1.0000 Uiso R
H13 H 0.3688 0.6059 0.3628 0.0291 1.0000 Uiso R
H14 H 0.6187 0.9986 0.4814 0.0276 1.0000 Uiso R
H15 H 0.7936 1.0261 0.3741 0.0242 1.0000 Uiso R
H16 H 0.5336 0.6201 0.2497 0.0250 1.0000 Uiso R
H19 H 0.7213 0.6304 0.1759 0.0336 1.0000 Uiso R
H20 H 0.9133 1.0561 0.2576 0.0250 1.0000 Uiso R
H21 H 1.0805 1.0750 0.1453 0.0255 1.0000 Uiso R
H22 H 0.8910 0.6634 0.0639 0.0365 1.0000 Uiso R
H23 H 0.0097 0.2366 0.5923 0.0500 1.0000 Uiso R
H24 H -0.0700 0.3307 0.5939 0.0500 1.0000 Uiso R
H25 H 0.0972 0.3888 0.6355 0.0500 1.0000 Uiso R
H26 H 0.2179 0.2493 0.4887 0.0500 1.0000 Uiso R
H27 H 0.3254 0.3968 0.5280 0.0500 1.0000 Uiso R
H28 H 0.2813 0.3493 0.4194 0.0500 1.0000 Uiso R
S1 S 0.39570(4) 0.69510(4) 0.70295(2) 0.0188 1.0000 Uani .
S2 S 0.07960(4) 0.37381(4) 0.47527(3) 0.0186 1.0000 Uani .
N1 N 0.31389(14) 0.69605(13) 0.60055(9) 0.0205 1.0000 Uani .
N2 N 0.57489(15) 1.24961(13) 0.95227(9) 0.0225 1.0000 Uani .
N3 N 0.47800(16) 0.79951(15) 0.43383(9) 0.0234 1.0000 Uani .
N4 N 1.00006(14) 0.87157(13) 0.09464(9) 0.0200 1.0000 Uani .
O1 O 0.17746(12) 0.88552(11) 0.96713(8) 0.0207 1.0000 Uani .
O2 O 0.31357(12) 1.11544(11) 1.02490(8) 0.0216 1.0000 Uani .
O3 O 0.28031(15) 0.59853(12) 0.75146(8) 0.0268 1.0000 Uani .
O4 O 0.52463(15) 0.66712(13) 0.68521(9) 0.0300 1.0000 Uani .
O5 O 0.69490(17) 1.53730(15) 0.88957(12) 0.0438 1.0000 Uani .
O6 O -0.03860(13) 0.25932(12) 0.40116(8) 0.0257 1.0000 Uani .
C1 C 0.45671(15) 0.86387(15) 0.77273(9) 0.0168 1.0000 Uani .
C2 C 0.58841(15) 0.98479(15) 0.76491(9) 0.0174 1.0000 Uani .
C3 C 0.36435(15) 0.87830(14) 0.83963(9) 0.0160 1.0000 Uani .
C4 C 0.39914(15) 1.00550(14) 0.89913(9) 0.0155 1.0000 Uani .
C5 C 0.62818(16) 1.11195(15) 0.82367(10) 0.0185 1.0000 Uani .
C6 C 0.53570(15) 1.12568(14) 0.89307(9) 0.0173 1.0000 Uani .
C7 C 0.29395(15) 1.00878(15) 0.96969(10) 0.0172 1.0000 Uani .
C8 C 0.72944(18) 1.36082(16) 0.97297(11) 0.0247 1.0000 Uani .
C9 C 0.77590(17) 1.46194(15) 0.90204(11) 0.0226 1.0000 Uani .
C10 C 0.8927(2) 1.4948(2) 0.84988(13) 0.0323 1.0000 Uani .
C11 C 0.8796(3) 1.6093(2) 0.79942(15) 0.0588 1.0000 Uani .
C12 C 0.7613(3) 1.6254(2) 0.8269(2) 0.0571 1.0000 Uani .
C13 C 0.45657(18) 0.69237(17) 0.36513(11) 0.0242 1.0000 Uani .
C14 C 0.60197(18) 0.92028(16) 0.43418(11) 0.0230 1.0000 Uani .
C15 C 0.70716(17) 0.93807(15) 0.36990(10) 0.0202 1.0000 Uani .
C16 C 0.55482(17) 0.69968(15) 0.29699(10) 0.0208 1.0000 Uani .
C17 C 0.68481(15) 0.82520(14) 0.29885(9) 0.0161 1.0000 Uani .
C18 C 0.79517(15) 0.84049(14) 0.22881(9) 0.0156 1.0000 Uani .
C19 C 0.7927(2) 0.72336(16) 0.17041(13) 0.0280 1.0000 Uani .
C20 C 0.90605(16) 0.97326(15) 0.21857(11) 0.0208 1.0000 Uani .
C21 C 1.00547(16) 0.98385(15) 0.15124(11) 0.0212 1.0000 Uani .
C22 C 0.8953(2) 0.74390(17) 0.10425(13) 0.0304 1.0000 Uani .
C23 C 0.0224(2) 0.3274(2) 0.58872(12) 0.0309 1.0000 Uani .
C24 C 0.2433(2) 0.3378(2) 0.48059(14) 0.0309 1.0000 Uani .
Cl1 Cl 0.70703(4) 0.98190(4) 0.67937(3) 0.0260 1.0000 Uani .

loop_
_atom_site_aniso_label
_atom_site_aniso_U_11
_atom_site_aniso_U_22
_atom_site_aniso_U_33
_atom_site_aniso_U_23
_atom_site_aniso_U_13
_atom_site_aniso_U_12
S1 0.02261(16) 0.01717(14) 0.01740(15) 0.00155(11) 0.00512(12) 0.00918(12)
S2 0.01717(14) 0.01618(14) 0.02150(15) 0.00181(11) 0.00096(11) 0.00649(11)
N1 0.0202(5) 0.0214(5) 0.0154(5) -0.0002(4) 0.0041(4) 0.0049(4)
N2 0.0231(6) 0.0176(5) 0.0198(5) -0.0013(4) 0.0044(4) 0.0026(4)
N3 0.0257(6) 0.0267(6) 0.0200(6) 0.0056(5) 0.0095(5) 0.0118(5)
N4 0.0193(5) 0.0208(5) 0.0191(5) 0.0011(4) 0.0061(4) 0.0077(4)
O1 0.0189(5) 0.0210(5) 0.0198(5) 0.0018(4) 0.0082(4) 0.0056(4)
O2 0.0239(5) 0.0203(5) 0.0201(5) -0.0007(4) 0.0055(4) 0.0095(4)
O3 0.0384(6) 0.0168(5) 0.0231(5) 0.0052(4) 0.0111(5) 0.0080(4)
O4 0.0324(6) 0.0317(6) 0.0336(6) 0.0001(5) 0.0063(5) 0.0222(5)
O5 0.0383(7) 0.0276(6) 0.0600(10) -0.0014(6) -0.0173(7) 0.0142(6)
O6 0.0220(5) 0.0220(5) 0.0251(5) -0.0018(4) -0.0002(4) 0.0034(4)
C1 0.0174(6) 0.0193(6) 0.0137(5) 0.0019(4) 0.0025(4) 0.0077(5)
C2 0.0154(5) 0.0240(6) 0.0140(5) 0.0040(5) 0.0041(4) 0.0088(5)
C3 0.0170(5) 0.0168(5) 0.0139(5) 0.0024(4) 0.0021(4) 0.0067(4)
C4 0.0152(5) 0.0176(5) 0.0126(5) 0.0022(4) 0.0026(4) 0.0058(4)
C5 0.0162(6) 0.0198(6) 0.0158(6) 0.0023(5) 0.0024(4) 0.0042(5)
C6 0.0179(6) 0.0175(6) 0.0144(5) 0.0026(4) 0.0014(4) 0.0055(5)
C7 0.0178(6) 0.0187(6) 0.0152(5) 0.0034(4) 0.0029(4) 0.0075(5)
C8 0.0254(7) 0.0194(6) 0.0206(6) 0.0019(5) -0.0007(5) 0.0018(5)
C9 0.0219(6) 0.0165(6) 0.0232(7) 0.0012(5) -0.0028(5) 0.0035(5)
C10 0.0243(7) 0.0369(9) 0.0259(8) 0.0021(7) 0.0026(6) 0.0040(7)
C11 0.0635(15) 0.0386(11) 0.0270(9) 0.0139(8) -0.0067(9) -0.0250(10)
C12 0.0530(14) 0.0260(9) 0.0709(16) 0.0129(10) -0.0328(13) 0.0004(9)
C13 0.0224(7) 0.0244(7) 0.0225(7) 0.0044(5) 0.0082(5) 0.0058(5)
C14 0.0299(7) 0.0229(7) 0.0187(6) 0.0030(5) 0.0087(5) 0.0128(6)
C15 0.0240(6) 0.0165(6) 0.0204(6) 0.0026(5) 0.0073(5) 0.0084(5)
C16 0.0207(6) 0.0189(6) 0.0191(6) 0.0018(5) 0.0064(5) 0.0045(5)
C17 0.0184(6) 0.0158(5) 0.0149(5) 0.0037(4) 0.0041(4) 0.0074(5)
C18 0.0181(6) 0.0159(5) 0.0135(5) 0.0027(4) 0.0029(4) 0.0076(4)
C19 0.0318(8) 0.0148(6) 0.0324(8) 0.0003(5) 0.0177(6) 0.0039(5)
C20 0.0191(6) 0.0159(6) 0.0248(7) -0.0007(5) 0.0065(5) 0.0052(5)
C21 0.0179(6) 0.0174(6) 0.0257(7) 0.0012(5) 0.0075(5) 0.0047(5)
C22 0.0341(8) 0.0182(6) 0.0335(8) -0.0035(6) 0.0187(7) 0.0054(6)
C23 0.0327(8) 0.0319(8) 0.0244(7) 0.0038(6) 0.0065(6) 0.0097(7)
C24 0.0253(7) 0.0363(9) 0.0378(9) 0.0074(7) 0.0041(6) 0.0193(7)
Cl1 0.02208(16) 0.03281(19) 0.02199(16) 0.00295(13) 0.01050(12) 0.00979(14)

loop_
_atom_type_symbol
_atom_type_scat_dispersion_real
_atom_type_scat_dispersion_imag
_atom_type_scat_Cromer_Mann_a1
_atom_type_scat_Cromer_Mann_b1
_atom_type_scat_Cromer_Mann_a2
_atom_type_scat_Cromer_Mann_b2
_atom_type_scat_Cromer_Mann_a3
_atom_type_scat_Cromer_Mann_b3
_atom_type_scat_Cromer_Mann_a4
_atom_type_scat_Cromer_Mann_b4
_atom_type_scat_Cromer_Mann_c
_atom_type_scat_source
C 0.0033 0.0016 2.3100 20.8439 1.0200 10.2075 1.5886 0.5687 0.8650 51.6512 0.2156 'International Tables Vol C 4.2.6.8 and 6.1.1.4'
H 0.0000 0.0000 0.4930 10.5109 0.3229 26.1257 0.1402 3.1424 0.0408 57.7998 0.0030 'International Tables Vol C 4.2.6.8 and 6.1.1.4'
N 0.0061 0.0033 12.2126 0.0057 3.1322 9.8933 2.0125 28.9975 1.1663 0.5826 -11.5290 'International Tables Vol C 4.2.6.8 and 6.1.1.4'
O 0.0106 0.0060 3.0485 13.2771 2.2868 5.7011 1.5463 0.3239 0.8670 32.9089 0.2508 'International Tables Vol C 4.2.6.8 and 6.1.1.4'
S 0.1246 0.1234 6.9053 1.4679 5.2034 22.2151 1.4379 0.2536 1.5863 56.1720 0.8669 'International Tables Vol C 4.2.6.8 and 6.1.1.4'
Cl 0.1484 0.1585 11.4604 0.0104 7.1964 1.1662 6.2556 18.5194 1.6455 47.7784 -9.5574 'International Tables Vol C 4.2.6.8 and 6.1.1.4'

loop_
_geom_angle_atom_site_label_1
_geom_angle_atom_site_label_2
_geom_angle_atom_site_label_3
_geom_angle
_geom_angle_publ_flag
N1 S1 O3 106.81(7) yes
N1 S1 O4 107.13(7) yes
O3 S1 O4 118.37(8) yes
N1 S1 C1 108.78(7) yes
O3 S1 C1 105.61(7) yes
O4 S1 C1 109.82(7) yes
O6 S2 C23 105.59(8) yes
O6 S2 C24 106.51(8) yes
C23 S2 C24 98.16(9) yes
H6 N1 S1 112.4 no
H6 N1 H7 119.5 no
S1 N1 H7 112.1 no
H2 N2 C6 114.2 no
H2 N2 C8 116.9 no
C6 N2 C8 123.74(13) yes
C13 N3 C14 116.28(13) yes
C21 N4 C22 118.25(13) yes
H1 O1 C7 113.1 no
C9 O5 C12 106.65(19) yes
S1 C1 C2 125.70(10) yes
S1 C1 C3 116.93(10) yes
C2 C1 C3 117.35(12) yes
C1 C2 C5 121.62(12) yes
C1 C2 Cl1 121.43(11) yes
C5 C2 Cl1 116.95(10) yes
H3 C3 C1 118.6 no
H3 C3 C4 118.6 no
C1 C3 C4 122.75(12) yes
C3 C4 C6 119.35(12) yes
C3 C4 C7 118.43(12) yes
C6 C4 C7 122.18(12) yes
H5 C5 C2 119.5 no
H5 C5 C6 119.5 no
C2 C5 C6 120.94(12) yes
C4 C6 C5 117.94(12) yes
C4 C6 N2 120.62(13) yes
C5 C6 N2 121.45(13) yes
C4 C7 O1 113.09(12) yes
C4 C7 O2 123.60(13) yes
O1 C7 O2 123.31(13) yes
N2 C8 H9 108.0 no
N2 C8 H8 108.0 no
H9 C8 H8 109.5 no
N2 C8 C9 115.32(13) yes
H9 C8 C9 108.0 no
H8 C8 C9 108.0 no
C8 C9 O5 117.06(15) yes
C8 C9 C10 129.64(16) yes
O5 C9 C10 113.24(16) yes
H10 C10 C9 129.0 no
H10 C10 C11 129.0 no
C9 C10 C11 101.96(19) yes
C10 C11 H11 126.7 no
C10 C11 C12 106.63(18) yes
H11 C11 C12 126.7 no
H12 C12 O5 124.3 no
H12 C12 C11 124.2 no
O5 C12 C11 111.5(2) yes
H13 C13 N3 118.0 no
H13 C13 C16 118.0 no
N3 C13 C16 124.07(14) yes
H14 C14 N3 118.0 no
H14 C14 C15 118.0 no
N3 C14 C15 124.09(14) yes
H15 C15 C14 120.3 no
H15 C15 C17 120.3 no
C14 C15 C17 119.32(13) yes
H16 C16 C13 120.4 no
H16 C16 C17 120.4 no
C13 C16 C17 119.22(14) yes
C15 C17 C16 117.01(12) yes
C15 C17 C18 120.77(12) yes
C16 C17 C18 122.21(12) yes
C17 C18 C19 121.63(12) yes
C17 C18 C20 121.26(12) yes
C19 C18 C20 117.11(13) yes
H19 C19 C18 120.4 no
H19 C19 C22 120.3 no
C18 C19 C22 119.29(14) yes
H20 C20 C18 120.1 no
H20 C20 C21 120.1 no
C18 C20 C21 119.71(13) yes
H21 C21 C20 118.7 no
H21 C21 N4 118.7 no
C20 C21 N4 122.62(13) yes
H22 C22 C19 118.5 no
H22 C22 N4 118.5 no
C19 C22 N4 123.00(14) yes
S2 C23 H24 108.7 no
S2 C23 H23 109.8 no
H24 C23 H23 107.9 no
S2 C23 H25 108.0 no
H24 C23 H25 112.8 no
H23 C23 H25 109.6 no
S2 C24 H28 107.4 no
S2 C24 H27 116.6 no
H28 C24 H27 106.8 no
S2 C24 H26 110.1 no
H28 C24 H26 107.5 no
H27 C24 H26 108.2 no

loop_
_geom_bond_atom_site_label_1
_geom_bond_atom_site_label_2
_geom_bond_distance
_geom_bond_publ_flag
H1 O1 0.812 no
H2 N2 0.833 no
H3 C3 0.950 no
H5 C5 0.950 no
H6 N1 0.909 no
H7 N1 0.787 no
H8 C8 0.950 no
H9 C8 0.950 no
H10 C10 0.950 no
H11 C11 0.950 no
H12 C12 0.950 no
H13 C13 0.950 no
H14 C14 0.950 no
H15 C15 0.950 no
H16 C16 0.950 no
H19 C19 0.950 no
H20 C20 0.950 no
H21 C21 0.950 no
H22 C22 0.950 no
H23 C23 0.915 no
H24 C23 0.923 no
H25 C23 0.914 no
H26 C24 0.879 no
H27 C24 0.948 no
H28 C24 0.965 no
S1 N1 1.6083(13) yes
S1 O3 1.4401(12) yes
S1 O4 1.4354(12) yes
S1 C1 1.7679(14) yes
S2 O6 1.5113(11) yes
S2 C23 1.7855(17) yes
S2 C24 1.7844(16) yes
N2 C6 1.3576(18) yes
N2 C8 1.4582(19) yes
N3 C13 1.338(2) yes
N3 C14 1.339(2) yes
N4 C21 1.3290(19) yes
N4 C22 1.334(2) yes
O1 C7 1.3152(17) yes
O2 C7 1.2282(17) yes
O5 C9 1.344(2) yes
O5 C12 1.349(3) yes
C1 C2 1.4034(19) yes
C1 C3 1.3878(18) yes
C2 C5 1.380(2) yes
C2 Cl1 1.7355(14) yes
C3 C4 1.3939(18) yes
C4 C6 1.4203(18) yes
C4 C7 1.4862(19) yes
C5 C6 1.4118(19) yes
C8 C9 1.494(2) yes
C9 C10 1.343(2) yes
C10 C11 1.506(3) yes
C11 C12 1.310(4) yes
C13 C16 1.390(2) yes
C14 C15 1.385(2) yes
C15 C17 1.3980(19) yes
C16 C17 1.3947(19) yes
C17 C18 1.4835(19) yes
C18 C19 1.393(2) yes
C18 C20 1.3948(19) yes
C19 C22 1.384(2) yes
C20 C21 1.385(2) yes

loop_
_geom_hbond_atom_site_label_D
_geom_hbond_atom_site_label_H
_geom_hbond_atom_site_label_A
_geom_hbond_site_symmetry_A
_geom_hbond_angle_DHA
_geom_hbond_distance_DH
_geom_hbond_distance_HA
_geom_hbond_distance_DA
_geom_hbond_publ_flag
O1 H1 N4 1_456 174.70 0.812 1.747 2.556(2) yes
N2 H2 O2 . 139.56 0.833 2.000 2.688(2) yes
N1 H6 N3 . 160.92 0.909 2.114 2.988(2) yes
N1 H7 O6 2_566 172.02 0.787 2.126 2.908(2) yes
C8 H8 O1 2_677 141.03 0.950 2.449 3.243(2) yes
C11 H11 O6 2_676 160.18 0.950 2.559 3.468(2) yes
C12 H12 O4 1_565 133.19 0.950 2.423 3.151(2) yes
C15 H15 O6 1_665 165.36 0.950 2.280 3.209(2) yes
C23 H25 O3 . 166.42 0.914 2.506 3.402(2) yes
C24 H28 O4 2_666 146.95 0.965 2.527 3.377(2) yes
